data_4023505
loop_
_publ_author_name
'Teresa Olszewska'
'Maria Gdaniec'
'Tadeusz Po\/lo\'nski'

_publ_section_title
;
 Enantiomeric Resolution of N,N'-Dimethyldithiodianthranilide
 through Diastereomeric Silver(I) Complex. Circular Dichroism
 Spectra, Racemization Barrier, and Molecular Self-Assembly
;
_journal_name_full 'Journal of Organic Chemistry'
_journal_page_first 4859
_journal_page_last 4864
_journal_paper_doi 10.1021/jo8004809
_journal_volume 73
_journal_year 2008
_chemical_formula_moiety 'C16 H14 N2 S2'
_chemical_formula_sum 'C16 H14 N2 S2'
_chemical_formula_weight 298.41
_chemical_name_systematic
; 
(R)-(-)-5,11-dimethyldibenzo[b,f][1,5]diazocine-6,12(5H,11H)-dithione 
;
_space_group_IT_number 19
_symmetry_cell_setting orthorhombic
_symmetry_space_group_name_Hall 'P 2ac 2ab'
_symmetry_space_group_name_H-M 'P 21 21 21'
_atom_sites_solution_hydrogens geom
_atom_sites_solution_primary direct
_atom_sites_solution_secondary difmap
_audit_creation_method SHELXL-97
_cell_angle_alpha 90.00
_cell_angle_beta 90.00
_cell_angle_gamma 90.00
_cell_formula_units_Z 4
_cell_length_a 7.9798(5)
_cell_length_b 10.2973(9)
_cell_length_c 17.5711(14)
_cell_measurement_reflns_used 5288
_cell_measurement_temperature 130(2)
_cell_measurement_theta_max 25
_cell_measurement_theta_min 4
_cell_volume 1443.82(19)
_computing_cell_refinement
;
CrysAlis CCD
;
_computing_data_collection
;
CrysAlis CCD (Oxford Diffraction, 2007)
;
_computing_data_reduction
;
CrysAlis RED (Oxford Diffraction, 2007)
;
_computing_molecular_graphics
; Stereochemical Workstation (Siemens, 1989).
Mercury, Version 1.4
(Macrae et al., 2006)
;
_computing_publication_material SHELXL-97
_computing_structure_refinement 'SHELXL-97 (Sheldrick, 1997)'
_computing_structure_solution 'SHELXS-97 (Sheldrick, 1997)'
_diffrn_ambient_temperature 130(2)
_diffrn_measured_fraction_theta_full 0.994
_diffrn_measured_fraction_theta_max 0.994
_diffrn_measurement_device_type 'Kuma KM4CCD \k geometry'
_diffrn_measurement_method '\w scans'
_diffrn_radiation_monochromator graphite
_diffrn_radiation_source 'fine-focus sealed tube'
_diffrn_radiation_type MoK\a
_diffrn_radiation_wavelength 0.71073
_diffrn_reflns_av_R_equivalents 0.0381
_diffrn_reflns_av_sigmaI/netI 0.0452
_diffrn_reflns_limit_h_max 9
_diffrn_reflns_limit_h_min -9
_diffrn_reflns_limit_k_max 11
_diffrn_reflns_limit_k_min -12
_diffrn_reflns_limit_l_max 21
_diffrn_reflns_limit_l_min -21
_diffrn_reflns_number 10915
_diffrn_reflns_theta_full 26.37
_diffrn_reflns_theta_max 26.37
_diffrn_reflns_theta_min 4.12
_diffrn_standards_decay_% 0
_diffrn_standards_number 0
_exptl_absorpt_coefficient_mu 0.359
_exptl_absorpt_correction_T_max 0.983
_exptl_absorpt_correction_T_min 0.878
_exptl_absorpt_correction_type multi-scan
_exptl_absorpt_process_details
;
CrysAlis RED, Oxford Diffraction Ltd.,

Empirical absorption correction using spherical harmonics,
 implemented in SCALE3 ABSPACK scaling algorithm.
;
_exptl_crystal_colour yellow
_exptl_crystal_density_diffrn 1.373
_exptl_crystal_density_method 'not measured'
_exptl_crystal_description prism
_exptl_crystal_F_000 624
_exptl_crystal_size_max 0.35
_exptl_crystal_size_mid 0.20
_exptl_crystal_size_min 0.02
_refine_diff_density_max 0.212
_refine_diff_density_min -0.201
_refine_diff_density_rms 0.046
_refine_ls_abs_structure_details 'Flack H D (1983), Acta Cryst. A39, 876-881'
_refine_ls_abs_structure_Flack 0.01(7)
_refine_ls_extinction_method none
_refine_ls_goodness_of_fit_ref 1.033
_refine_ls_hydrogen_treatment constr
_refine_ls_matrix_type full
_refine_ls_number_parameters 183
_refine_ls_number_reflns 2934
_refine_ls_number_restraints 0
_refine_ls_restrained_S_all 1.033
_refine_ls_R_factor_all 0.0417
_refine_ls_R_factor_gt 0.0330
_refine_ls_shift/su_max 0.001
_refine_ls_shift/su_mean 0.000
_refine_ls_structure_factor_coef Fsqd
_refine_ls_weighting_details 'calc w=1/[\s^2^(Fo^2^)+(0.0310P)^2^] where P=(Fo^2^+2Fc^2^)/3'
_refine_ls_weighting_scheme calc
_refine_ls_wR_factor_gt 0.0606
_refine_ls_wR_factor_ref 0.0636
_reflns_number_gt 2543
_reflns_number_total 2934
_reflns_threshold_expression I>2\s(I)
_cod_data_source_file jo8004809-File002.cif
_cod_data_source_block (-)-2b
_cod_database_code 4023505

loop_
_symmetry_equiv_pos_as_xyz
'x, y, z'
'-x+1/2, -y, z+1/2'
'-x, y+1/2, -z+1/2'
'x+1/2, -y+1/2, -z'

loop_
_atom_site_label
_atom_site_type_symbol
_atom_site_fract_x
_atom_site_fract_y
_atom_site_fract_z
_atom_site_U_iso_or_equiv
_atom_site_adp_type
_atom_site_occupancy
_atom_site_symmetry_multiplicity
_atom_site_calc_flag
_atom_site_refinement_flags
_atom_site_disorder_assembly
_atom_site_disorder_group
S1 S 0.32645(7) 0.92032(6) 0.93345(3) 0.02478(15) Uani 1 1 d . . .
S2 S 0.86976(7) 0.68995(5) 0.74555(3) 0.02702(15) Uani 1 1 d . . .
N1 N 0.7999(2) 0.86687(16) 0.85148(9) 0.0175(4) Uani 1 1 d . . .
N2 N 0.43858(19) 0.91135(17) 0.79090(9) 0.0171(4) Uani 1 1 d . . .
C1 C 0.6000(2) 1.04254(19) 0.87896(10) 0.0168(5) Uani 1 1 d . . .
C2 C 0.7642(3) 0.9989(2) 0.87484(10) 0.0173(5) Uani 1 1 d . . .
C3 C 0.8967(3) 1.0761(2) 0.89872(10) 0.0208(5) Uani 1 1 d . . .
H3A H 1.0082 1.0441 0.8965 0.025 Uiso 1 1 calc R . .
C4 C 0.8655(3) 1.1999(2) 0.92585(10) 0.0234(5) Uani 1 1 d . . .
H4A H 0.9559 1.2537 0.9414 0.028 Uiso 1 1 calc R . .
C5 C 0.7018(3) 1.2454(2) 0.93036(11) 0.0248(5) Uani 1 1 d . . .
H5A H 0.6803 1.3299 0.9498 0.030 Uiso 1 1 calc R . .
C6 C 0.5707(3) 1.1681(2) 0.90672(11) 0.0213(5) Uani 1 1 d . . .
H6A H 0.4592 1.2003 0.9093 0.026 Uiso 1 1 calc R . .
C7 C 0.4562(3) 0.95649(19) 0.86216(11) 0.0180(5) Uani 1 1 d . . .
C8 C 0.5429(3) 0.95317(19) 0.72823(11) 0.0182(5) Uani 1 1 d . . .
C9 C 0.7111(2) 0.9191(2) 0.72289(10) 0.0173(4) Uani 1 1 d . . .
C10 C 0.8021(3) 0.95763(19) 0.65864(10) 0.0209(5) Uani 1 1 d . . .
H10A H 0.9177 0.9363 0.6550 0.025 Uiso 1 1 calc R . .
C11 C 0.7266(3) 1.0262(2) 0.60051(12) 0.0247(5) Uani 1 1 d . . .
H11A H 0.7896 1.0517 0.5571 0.030 Uiso 1 1 calc R . .
C12 C 0.5587(3) 1.0574(2) 0.60597(12) 0.0259(5) Uani 1 1 d . . .
H12A H 0.5058 1.1042 0.5660 0.031 Uiso 1 1 calc R . .
C13 C 0.4671(3) 1.0211(2) 0.66926(11) 0.0223(5) Uani 1 1 d . . .
H13A H 0.3516 1.0427 0.6724 0.027 Uiso 1 1 calc R . .
C14 C 0.7924(2) 0.82938(19) 0.77848(10) 0.0167(5) Uani 1 1 d . . .
C15 C 0.8711(3) 0.7811(2) 0.90990(10) 0.0222(5) Uani 1 1 d . . .
H15A H 0.8196 0.8005 0.9592 0.033 Uiso 1 1 calc R . .
H15B H 0.9923 0.7951 0.9131 0.033 Uiso 1 1 calc R . .
H15C H 0.8488 0.6904 0.8964 0.033 Uiso 1 1 calc R . .
C16 C 0.2926(3) 0.8297(2) 0.77137(12) 0.0231(5) Uani 1 1 d . . .
H16A H 0.3125 0.7866 0.7225 0.035 Uiso 1 1 calc R . .
H16B H 0.1923 0.8842 0.7676 0.035 Uiso 1 1 calc R . .
H16C H 0.2760 0.7641 0.8111 0.035 Uiso 1 1 calc R . .

loop_
_atom_site_aniso_label
_atom_site_aniso_U_11
_atom_site_aniso_U_22
_atom_site_aniso_U_33
_atom_site_aniso_U_23
_atom_site_aniso_U_13
_atom_site_aniso_U_12
S1 0.0222(3) 0.0321(3) 0.0200(3) 0.0029(3) 0.0055(2) -0.0023(3)
S2 0.0291(3) 0.0239(3) 0.0280(3) -0.0036(3) 0.0069(3) 0.0037(3)
N1 0.0178(9) 0.0199(9) 0.0149(8) -0.0008(7) 0.0002(7) 0.0018(8)
N2 0.0142(9) 0.0203(9) 0.0168(8) 0.0005(8) -0.0001(7) -0.0013(8)
C1 0.0197(11) 0.0203(12) 0.0105(9) 0.0019(8) 0.0012(8) -0.0029(9)
C2 0.0206(12) 0.0207(12) 0.0106(10) 0.0022(9) 0.0025(8) -0.0007(9)
C3 0.0194(11) 0.0266(13) 0.0165(10) 0.0027(10) -0.0007(9) -0.0023(10)
C4 0.0296(13) 0.0248(13) 0.0158(10) 0.0036(10) -0.0027(10) -0.0093(11)
C5 0.0361(15) 0.0236(12) 0.0146(10) -0.0016(9) 0.0004(10) 0.0002(11)
C6 0.0234(12) 0.0231(13) 0.0175(10) -0.0001(9) 0.0007(9) 0.0020(10)
C7 0.0191(11) 0.0164(11) 0.0186(11) 0.0013(9) -0.0020(8) 0.0059(9)
C8 0.0189(11) 0.0196(12) 0.0162(11) -0.0032(9) -0.0001(8) -0.0025(9)
C9 0.0199(11) 0.0172(11) 0.0148(10) -0.0027(9) -0.0021(8) -0.0014(10)
C10 0.0178(11) 0.0266(13) 0.0184(10) -0.0037(9) 0.0031(9) -0.0022(10)
C11 0.0295(13) 0.0297(14) 0.0150(10) 0.0003(9) 0.0040(9) -0.0049(11)
C12 0.0337(13) 0.0259(13) 0.0181(11) 0.0010(10) -0.0044(10) -0.0018(11)
C13 0.0214(12) 0.0239(13) 0.0216(11) -0.0002(9) -0.0037(9) 0.0016(10)
C14 0.0109(10) 0.0210(12) 0.0180(10) -0.0004(9) 0.0042(8) -0.0035(9)
C15 0.0240(12) 0.0231(13) 0.0196(11) 0.0011(9) -0.0043(9) 0.0022(10)
C16 0.0199(11) 0.0266(13) 0.0229(11) 0.0014(9) -0.0027(9) -0.0041(10)

loop_
_atom_type_symbol
_atom_type_description
_atom_type_scat_dispersion_real
_atom_type_scat_dispersion_imag
_atom_type_scat_source
C C 0.0033 0.0016 'International Tables Vol C Tables 4.2.6.8 and 6.1.1.4'
H H 0.0000 0.0000 'International Tables Vol C Tables 4.2.6.8 and 6.1.1.4'
N N 0.0061 0.0033 'International Tables Vol C Tables 4.2.6.8 and 6.1.1.4'
S S 0.1246 0.1234 'International Tables Vol C Tables 4.2.6.8 and 6.1.1.4'

loop_
_geom_angle_atom_site_label_1
_geom_angle_atom_site_label_2
_geom_angle_atom_site_label_3
_geom_angle
_geom_angle_site_symmetry_1
_geom_angle_site_symmetry_3
_geom_angle_publ_flag
C14 N1 C2 122.18(17) . . ?
C14 N1 C15 120.84(16) . . ?
C2 N1 C15 116.26(15) . . ?
C7 N2 C8 123.12(16) . . ?
C7 N2 C16 119.76(16) . . ?
C8 N2 C16 116.53(15) . . ?
C2 C1 C6 118.34(19) . . ?
C2 C1 C7 121.89(18) . . ?
C6 C1 C7 119.49(18) . . ?
C1 C2 C3 121.23(19) . . ?
C1 C2 N1 120.27(19) . . ?
C3 C2 N1 118.29(19) . . ?
C4 C3 C2 119.7(2) . . ?
C4 C3 H3A 120.2 . . ?
C2 C3 H3A 120.2 . . ?
C3 C4 C5 120.0(2) . . ?
C3 C4 H4A 120.0 . . ?
C5 C4 H4A 120.0 . . ?
C6 C5 C4 120.1(2) . . ?
C6 C5 H5A 120.0 . . ?
C4 C5 H5A 120.0 . . ?
C5 C6 C1 120.7(2) . . ?
C5 C6 H6A 119.7 . . ?
C1 C6 H6A 119.7 . . ?
N2 C7 C1 118.34(17) . . ?
N2 C7 S1 123.91(16) . . ?
C1 C7 S1 117.75(14) . . ?
C13 C8 C9 119.81(19) . . ?
C13 C8 N2 117.87(18) . . ?
C9 C8 N2 122.14(17) . . ?
C8 C9 C10 118.93(18) . . ?
C8 C9 C14 122.13(17) . . ?
C10 C9 C14 118.51(18) . . ?
C11 C10 C9 121.0(2) . . ?
C11 C10 H10A 119.5 . . ?
C9 C10 H10A 119.5 . . ?
C10 C11 C12 119.4(2) . . ?
C10 C11 H11A 120.3 . . ?
C12 C11 H11A 120.3 . . ?
C11 C12 C13 120.4(2) . . ?
C11 C12 H12A 119.8 . . ?
C13 C12 H12A 119.8 . . ?
C12 C13 C8 120.4(2) . . ?
C12 C13 H13A 119.8 . . ?
C8 C13 H13A 119.8 . . ?
N1 C14 C9 117.84(17) . . ?
N1 C14 S2 124.32(15) . . ?
C9 C14 S2 117.84(14) . . ?
N1 C15 H15A 109.5 . . ?
N1 C15 H15B 109.5 . . ?
H15A C15 H15B 109.5 . . ?
N1 C15 H15C 109.5 . . ?
H15A C15 H15C 109.5 . . ?
H15B C15 H15C 109.5 . . ?
N2 C16 H16A 109.5 . . ?
N2 C16 H16B 109.5 . . ?
H16A C16 H16B 109.5 . . ?
N2 C16 H16C 109.5 . . ?
H16A C16 H16C 109.5 . . ?
H16B C16 H16C 109.5 . . ?

loop_
_geom_bond_atom_site_label_1
_geom_bond_atom_site_label_2
_geom_bond_distance
_geom_bond_site_symmetry_2
_geom_bond_publ_flag
S1 C7 1.667(2) . ?
S2 C14 1.666(2) . ?
N1 C14 1.341(2) . ?
N1 C2 1.449(3) . ?
N1 C15 1.469(2) . ?
N2 C7 1.343(2) . ?
N2 C8 1.446(2) . ?
N2 C16 1.477(2) . ?
C1 C2 1.387(3) . ?
C1 C6 1.401(3) . ?
C1 C7 1.480(3) . ?
C2 C3 1.387(3) . ?
C3 C4 1.383(3) . ?
C3 H3A 0.9500 . ?
C4 C5 1.390(3) . ?
C4 H4A 0.9500 . ?
C5 C6 1.379(3) . ?
C5 H5A 0.9500 . ?
C6 H6A 0.9500 . ?
C8 C13 1.389(3) . ?
C8 C9 1.390(3) . ?
C9 C10 1.400(3) . ?
C9 C14 1.493(3) . ?
C10 C11 1.380(3) . ?
C10 H10A 0.9500 . ?
C11 C12 1.382(3) . ?
C11 H11A 0.9500 . ?
C12 C13 1.382(3) . ?
C12 H12A 0.9500 . ?
C13 H13A 0.9500 . ?
C15 H15A 0.9800 . ?
C15 H15B 0.9800 . ?
C15 H15C 0.9800 . ?
C16 H16A 0.9800 . ?
C16 H16B 0.9800 . ?
C16 H16C 0.9800 . ?

loop_
_geom_torsion_atom_site_label_1
_geom_torsion_atom_site_label_2
_geom_torsion_atom_site_label_3
_geom_torsion_atom_site_label_4
_geom_torsion
_geom_torsion_site_symmetry_1
_geom_torsion_site_symmetry_2
_geom_torsion_site_symmetry_3
_geom_torsion_site_symmetry_4
_geom_torsion_publ_flag
C6 C1 C2 C3 1.1(3) . . . . ?
C7 C1 C2 C3 -172.85(18) . . . . ?
C6 C1 C2 N1 175.76(16) . . . . ?
C7 C1 C2 N1 1.8(3) . . . . ?
C14 N1 C2 C1 76.8(2) . . . . ?
C15 N1 C2 C1 -112.8(2) . . . . ?
C14 N1 C2 C3 -108.4(2) . . . . ?
C15 N1 C2 C3 62.0(2) . . . . ?
C1 C2 C3 C4 -1.2(3) . . . . ?
N1 C2 C3 C4 -175.99(17) . . . . ?
C2 C3 C4 C5 1.2(3) . . . . ?
C3 C4 C5 C6 -1.0(3) . . . . ?
C4 C5 C6 C1 0.9(3) . . . . ?
C2 C1 C6 C5 -0.9(3) . . . . ?
C7 C1 C6 C5 173.17(18) . . . . ?
C8 N2 C7 C1 -6.5(3) . . . . ?
C16 N2 C7 C1 -177.45(17) . . . . ?
C8 N2 C7 S1 174.04(15) . . . . ?
C16 N2 C7 S1 3.1(3) . . . . ?
C2 C1 C7 N2 -65.3(2) . . . . ?
C6 C1 C7 N2 120.8(2) . . . . ?
C2 C1 C7 S1 114.17(19) . . . . ?
C6 C1 C7 S1 -59.7(2) . . . . ?
C7 N2 C8 C13 -114.9(2) . . . . ?
C16 N2 C8 C13 56.3(2) . . . . ?
C7 N2 C8 C9 70.1(3) . . . . ?
C16 N2 C8 C9 -118.7(2) . . . . ?
C13 C8 C9 C10 1.9(3) . . . . ?
N2 C8 C9 C10 176.80(18) . . . . ?
C13 C8 C9 C14 -170.52(18) . . . . ?
N2 C8 C9 C14 4.4(3) . . . . ?
C8 C9 C10 C11 -1.3(3) . . . . ?
C14 C9 C10 C11 171.41(18) . . . . ?
C9 C10 C11 C12 0.1(3) . . . . ?
C10 C11 C12 C13 0.4(3) . . . . ?
C11 C12 C13 C8 0.2(3) . . . . ?
C9 C8 C13 C12 -1.4(3) . . . . ?
N2 C8 C13 C12 -176.52(18) . . . . ?
C2 N1 C14 C9 -12.9(3) . . . . ?
C15 N1 C14 C9 177.16(17) . . . . ?
C2 N1 C14 S2 166.44(15) . . . . ?
C15 N1 C14 S2 -3.5(3) . . . . ?
C8 C9 C14 N1 -62.8(3) . . . . ?
C10 C9 C14 N1 124.8(2) . . . . ?
C8 C9 C14 S2 117.87(18) . . . . ?
C10 C9 C14 S2 -54.5(2) . . . . ?

loop_
_cod_related_entry_id
_cod_related_entry_database
_cod_related_entry_code
1 ChemSpider 30658693
